data_7201639
loop_
_publ_author_name
'Duan, Xianying'
'Cheng, Xian'
'Lin, Jianguo'
'Zang, Shuangquan'
'Li, Yizhi'
'Zhu, Chengjian'
'Meng, Qingjin'

_publ_section_title
;
 Three coordination polymers with helical chains based on
 methylenediisophthalic acid (H4MDIP)
;
_journal_issue 6
_journal_name_full CrystEngComm
_journal_page_first 706
_journal_paper_doi 10.1039/b712319a
_journal_volume 10
_journal_year 2008
_chemical_formula_moiety '2(C25 H22 Mn2 N4 O10), H4 O2'
_chemical_formula_sum 'C50 H48 Mn4 N8 O22'
_chemical_formula_weight 1332.72
_chemical_name_systematic
;
?
;
_space_group_IT_number 15
_symmetry_cell_setting monoclinic
_symmetry_space_group_name_Hall '-C 2yc'
_symmetry_space_group_name_H-M 'C 1 2/c 1'
_atom_sites_solution_hydrogens geom
_atom_sites_solution_primary direct
_atom_sites_solution_secondary difmap
_audit_creation_method SHELXL-97
_cell_angle_alpha 90.00
_cell_angle_beta 133.949(17)
_cell_angle_gamma 90.00
_cell_formula_units_Z 2
_cell_length_a 24.995(6)
_cell_length_b 8.6663(19)
_cell_length_c 17.347(4)
_cell_measurement_temperature 291(2)
_cell_measurement_theta_max 28.141
_cell_measurement_theta_min 2.264
_cell_volume 2705.3(13)
_computing_cell_refinement 'Bruker SMART'
_computing_data_collection 'Bruker SMART'
_computing_data_reduction 'Bruker SAINT'
_computing_molecular_graphics 'Bruker SHELXTL'
_computing_publication_material 'Bruker SHELXTL'
_computing_structure_refinement 'Bruker SHELXTL'
_computing_structure_solution 'Bruker SHELXTL'
_diffrn_ambient_temperature 291(2)
_diffrn_measured_fraction_theta_full 0.994
_diffrn_measured_fraction_theta_max 0.994
_diffrn_measurement_device_type 'Bruker Smart Apex CCD'
_diffrn_measurement_method 'phi and omega scans'
_diffrn_radiation_monochromator graphite
_diffrn_radiation_source 'fine-focus sealed tube'
_diffrn_radiation_type MoK\a
_diffrn_radiation_wavelength 0.71073
_diffrn_reflns_av_R_equivalents 0.0529
_diffrn_reflns_av_sigmaI/netI 0.0901
_diffrn_reflns_limit_h_max 23
_diffrn_reflns_limit_h_min -30
_diffrn_reflns_limit_k_max 9
_diffrn_reflns_limit_k_min -10
_diffrn_reflns_limit_l_max 21
_diffrn_reflns_limit_l_min -18
_diffrn_reflns_number 7075
_diffrn_reflns_theta_full 26.00
_diffrn_reflns_theta_max 26.00
_diffrn_reflns_theta_min 2.26
_exptl_absorpt_coefficient_mu 1.002
_exptl_absorpt_correction_T_max 0.79
_exptl_absorpt_correction_T_min 0.75
_exptl_absorpt_correction_type multi-scan
_exptl_absorpt_process_details 'SADABS, Bruker(2000)'
_exptl_crystal_colour brown
_exptl_crystal_density_diffrn 1.636
_exptl_crystal_density_method 'not measured'
_exptl_crystal_description block
_exptl_crystal_F_000 1360
_exptl_crystal_size_max 0.30
_exptl_crystal_size_mid 0.26
_exptl_crystal_size_min 0.24
_refine_diff_density_max 0.405
_refine_diff_density_min -0.592
_refine_diff_density_rms 0.084
_refine_ls_extinction_method none
_refine_ls_goodness_of_fit_ref 1.061
_refine_ls_hydrogen_treatment constr
_refine_ls_matrix_type full
_refine_ls_number_parameters 195
_refine_ls_number_reflns 2647
_refine_ls_number_restraints 1
_refine_ls_restrained_S_all 1.061
_refine_ls_R_factor_all 0.0997
_refine_ls_R_factor_gt 0.0599
_refine_ls_shift/su_max 0.005
_refine_ls_shift/su_mean 0.001
_refine_ls_structure_factor_coef Fsqd
_refine_ls_weighting_details 'calc w=1/[\s^2^(Fo^2^)+(0.0580P)^2^+0.0000P] where P=(Fo^2^+2Fc^2^)/3'
_refine_ls_weighting_scheme calc
_refine_ls_wR_factor_gt 0.1183
_refine_ls_wR_factor_ref 0.1272
_reflns_number_gt 1867
_reflns_number_total 2647
_reflns_threshold_expression >2sigma(I)
_cod_data_source_file b712319a.txt
_cod_data_source_block 1
_cod_original_cell_volume 2705.3(11)
_cod_original_sg_symbol_H-M 'C 2/c'
_cod_database_code 7201639

loop_
_symmetry_equiv_pos_as_xyz
'x, y, z'
'-x, y, -z+1/2'
'x+1/2, y+1/2, z'
'-x+1/2, y+1/2, -z+1/2'
'-x, -y, -z'
'x, -y, z-1/2'
'-x+1/2, -y+1/2, -z'
'x+1/2, -y+1/2, z-1/2'

loop_
_atom_site_label
_atom_site_type_symbol
_atom_site_fract_x
_atom_site_fract_y
_atom_site_fract_z
_atom_site_U_iso_or_equiv
_atom_site_adp_type
_atom_site_occupancy
_atom_site_symmetry_multiplicity
_atom_site_calc_flag
_atom_site_refinement_flags
_atom_site_disorder_assembly
_atom_site_disorder_group
C1 C 0.8421(2) 0.2961(5) 0.7136(4) 0.0360(10) Uani 1 1 d . . .
C2 C 0.8154(2) 0.1781(5) 0.6415(4) 0.0371(10) Uani 1 1 d . . .
H2 H 0.7763 0.1170 0.6197 0.045 Uiso 1 1 calc R . .
C3 C 0.8470(2) 0.1502(5) 0.6011(3) 0.0297(9) Uani 1 1 d . . .
C4 C 0.9071(2) 0.2396(4) 0.6385(3) 0.0272(9) Uani 1 1 d . . .
H4 H 0.9293 0.2197 0.6134 0.033 Uiso 1 1 calc R . .
C5 C 0.9349(2) 0.3563(5) 0.7113(4) 0.0407(11) Uani 1 1 d . . .
C6 C 0.9010(2) 0.3841(5) 0.7480(4) 0.0368(11) Uani 1 1 d . . .
H6 H 0.9185 0.4635 0.7967 0.044 Uiso 1 1 calc R . .
C7 C 1.0000 0.4493(7) 0.7500 0.0372(15) Uani 1 2 d S . .
H7A H 1.0157 0.5154 0.8078 0.045 Uiso 1 1 d R . .
C8 C 0.8074(2) 0.3276(5) 0.7563(4) 0.0349(10) Uani 1 1 d . . .
C9 C 0.8166(2) 0.0322(5) 0.5180(3) 0.0284(9) Uani 1 1 d . . .
C10 C 0.9016(2) 0.7837(5) 0.7342(3) 0.0337(10) Uani 1 1 d . . .
H10 H 0.9018 0.7250 0.6896 0.040 Uiso 1 1 calc R . .
C11 C 0.9560(3) 0.8761(5) 0.8101(4) 0.0383(11) Uani 1 1 d . . .
H11 H 0.9999 0.8953 0.8273 0.046 Uiso 1 1 calc R . .
C12 C 0.8672(2) 0.8829(5) 0.8059(3) 0.0306(10) Uani 1 1 d . . .
H12 H 0.8396 0.9101 0.8214 0.037 Uiso 1 1 calc R . .
C13 C 0.9773(2) 1.0443(4) 0.94948(18) 0.0403(11) Uani 1 1 d D . .
H13A H 0.9431 1.1110 0.9429 0.048 Uiso 1 1 calc R . .
H13B H 1.0093 1.1086 0.9500 0.048 Uiso 1 1 calc R . .
Mn1 Mn 0.74147(3) 0.65908(8) 0.63858(5) 0.0266(2) Uani 1 1 d . . .
N1 N 0.8445(2) 0.7858(4) 0.7297(3) 0.0362(9) Uani 1 1 d . . .
N2 N 0.93548(18) 0.9380(4) 0.8584(3) 0.0350(9) Uani 1 1 d . . .
O1 O 0.79267(16) 0.4664(3) 0.7569(2) 0.0325(7) Uani 1 1 d . . .
O2 O 0.79685(17) 0.2192(4) 0.7902(3) 0.0356(8) Uani 1 1 d . . .
O3 O 0.76024(14) -0.0464(3) 0.4791(2) 0.0277(6) Uani 1 1 d . . .
O4 O 0.84513(16) 0.0145(4) 0.4805(2) 0.0372(8) Uani 1 1 d . . .
O5 O 0.67810(16) 0.8513(4) 0.5205(3) 0.0413(8) Uani 1 1 d . . .
H5A H 0.6993 0.8776 0.5000 0.050 Uiso 1 1 d R . .
H5C H 0.6772 0.9278 0.5502 0.050 Uiso 1 1 d R . .
O6 O 0.9087(4) 0.5490(7) 0.9649(5) 0.0491(18) Uani 0.50 1 d P . .
H6B H 0.9505 0.5060 1.0146 0.074 Uiso 0.50 1 d PR . .
H6C H 0.9154 0.6349 0.9491 0.074 Uiso 0.50 1 d PR . .

loop_
_atom_site_aniso_label
_atom_site_aniso_U_11
_atom_site_aniso_U_22
_atom_site_aniso_U_33
_atom_site_aniso_U_23
_atom_site_aniso_U_13
_atom_site_aniso_U_12
C1 0.034(2) 0.030(2) 0.028(2) 0.0015(18) 0.016(2) 0.0028(19)
C2 0.038(2) 0.030(2) 0.030(2) 0.0018(19) 0.019(2) -0.004(2)
C3 0.035(2) 0.027(2) 0.032(2) 0.0092(18) 0.0248(19) 0.0114(19)
C4 0.032(2) 0.025(2) 0.030(2) -0.0016(17) 0.024(2) -0.0009(17)
C5 0.033(2) 0.032(2) 0.038(3) 0.005(2) 0.017(2) 0.002(2)
C6 0.032(2) 0.029(2) 0.031(2) 0.0033(19) 0.015(2) 0.0030(19)
C7 0.045(4) 0.022(3) 0.052(4) 0.000 0.036(4) 0.000
C8 0.030(2) 0.026(2) 0.034(2) -0.0038(19) 0.017(2) -0.0014(19)
C9 0.038(2) 0.025(2) 0.035(2) 0.0059(17) 0.030(2) 0.0107(18)
C10 0.035(2) 0.035(2) 0.023(2) 0.0002(18) 0.017(2) 0.004(2)
C11 0.034(2) 0.038(3) 0.039(3) -0.003(2) 0.024(2) -0.007(2)
C12 0.032(2) 0.025(2) 0.035(2) -0.0055(18) 0.024(2) -0.0023(18)
C13 0.027(2) 0.035(3) 0.030(2) -0.0122(19) 0.0095(19) -0.0136(19)
Mn1 0.0292(3) 0.0332(4) 0.0308(4) -0.0159(3) 0.0259(3) -0.0143(3)
N1 0.035(2) 0.0236(18) 0.032(2) -0.0040(16) 0.0164(18) -0.0063(16)
N2 0.0210(17) 0.034(2) 0.031(2) -0.0019(17) 0.0112(16) -0.0069(16)
O1 0.0451(17) 0.0323(17) 0.0409(17) -0.0049(13) 0.0376(16) 0.0019(13)
O2 0.052(2) 0.0372(17) 0.049(2) -0.0041(14) 0.0468(19) -0.0044(14)
O3 0.0302(15) 0.0279(15) 0.0300(16) -0.0101(12) 0.0227(14) -0.0110(12)
O4 0.0387(17) 0.056(2) 0.0319(17) -0.0200(15) 0.0300(15) -0.0156(15)
O5 0.0366(16) 0.0451(18) 0.047(2) 0.0030(16) 0.0310(16) 0.0019(16)
O6 0.044(4) 0.032(4) 0.037(4) -0.015(3) 0.016(3) -0.006(3)

loop_
_atom_type_symbol
_atom_type_description
_atom_type_scat_dispersion_real
_atom_type_scat_dispersion_imag
_atom_type_scat_source
C C 0.0033 0.0016 'International Tables Vol C Tables 4.2.6.8 and 6.1.1.4'
Mn Mn 0.3368 0.7283 'International Tables Vol C Tables 4.2.6.8 and 6.1.1.4'
O O 0.0106 0.0060 'International Tables Vol C Tables 4.2.6.8 and 6.1.1.4'
N N 0.0061 0.0033 'International Tables Vol C Tables 4.2.6.8 and 6.1.1.4'
H H 0.0000 0.0000 'International Tables Vol C Tables 4.2.6.8 and 6.1.1.4'

loop_
_geom_angle_atom_site_label_1
_geom_angle_atom_site_label_2
_geom_angle_atom_site_label_3
_geom_angle
_geom_angle_site_symmetry_1
_geom_angle_site_symmetry_3
_geom_angle_publ_flag
C6 C1 C2 120.3(5) . . ?
C6 C1 C8 119.7(4) . . ?
C2 C1 C8 120.0(4) . . ?
C1 C2 C3 119.9(4) . . ?
C1 C2 H2 120.1 . . ?
C3 C2 H2 120.1 . . ?
C4 C3 C2 118.4(4) . . ?
C4 C3 C9 120.1(4) . . ?
C2 C3 C9 121.5(4) . . ?
C5 C4 C3 122.4(4) . . ?
C5 C4 H4 118.8 . . ?
C3 C4 H4 118.8 . . ?
C4 C5 C6 118.0(4) . . ?
C4 C5 C7 120.6(4) . . ?
C6 C5 C7 121.4(4) . . ?
C1 C6 C5 121.0(4) . . ?
C1 C6 H6 119.5 . . ?
C5 C6 H6 119.5 . . ?
C5 C7 C5 114.7(5) . 2_756 ?
C5 C7 H7A 108.4 . . ?
C5 C7 H7A 108.8 2_756 . ?
O2 C8 O1 124.5(4) . . ?
O2 C8 C1 118.9(4) . . ?
O1 C8 C1 116.5(4) . . ?
O3 C9 O4 118.7(4) . . ?
O3 C9 C3 121.6(3) . . ?
O4 C9 C3 119.6(4) . . ?
O3 C9 Mn1 59.3(2) . 7_656 ?
O4 C9 Mn1 59.4(2) . 7_656 ?
C3 C9 Mn1 175.8(3) . 7_656 ?
C11 C10 N1 111.0(4) . . ?
C11 C10 H10 124.5 . . ?
N1 C10 H10 124.5 . . ?
C10 C11 N2 106.6(4) . . ?
C10 C11 H11 126.7 . . ?
N2 C11 H11 126.7 . . ?
N1 C12 N2 111.6(4) . . ?
N1 C12 H12 124.2 . . ?
N2 C12 H12 124.2 . . ?
N2 C13 C13 109.7(4) . 5_777 ?
N2 C13 H13A 109.7 . . ?
C13 C13 H13A 109.7 5_777 . ?
N2 C13 H13B 109.7 . . ?
C13 C13 H13B 109.7 5_777 . ?
H13A C13 H13B 108.2 . . ?
O2 Mn1 N1 104.07(14) 4_656 . ?
O2 Mn1 O5 91.83(12) 4_656 . ?
N1 Mn1 O5 91.07(13) . . ?
O2 Mn1 O1 81.26(11) 4_656 . ?
N1 Mn1 O1 94.33(13) . . ?
O5 Mn1 O1 172.09(11) . . ?
O2 Mn1 O3 157.41(11) 4_656 7_656 ?
N1 Mn1 O3 98.48(13) . 7_656 ?
O5 Mn1 O3 86.35(12) . 7_656 ?
O1 Mn1 O3 98.54(10) . 7_656 ?
O2 Mn1 O4 99.59(12) 4_656 7_656 ?
N1 Mn1 O4 155.98(13) . 7_656 ?
O5 Mn1 O4 92.24(13) . 7_656 ?
O1 Mn1 O4 85.18(12) . 7_656 ?
O3 Mn1 O4 58.04(10) 7_656 7_656 ?
O2 Mn1 C9 128.65(13) 4_656 7_656 ?
N1 Mn1 C9 127.23(14) . 7_656 ?
O5 Mn1 C9 89.49(13) . 7_656 ?
O1 Mn1 C9 91.83(12) . 7_656 ?
O3 Mn1 C9 28.95(11) 7_656 7_656 ?
O4 Mn1 C9 29.09(11) 7_656 7_656 ?
C12 N1 C10 104.1(4) . . ?
C12 N1 Mn1 121.5(3) . . ?
C10 N1 Mn1 134.2(3) . . ?
C12 N2 C11 106.6(4) . . ?
C12 N2 C13 125.0(4) . . ?
C11 N2 C13 128.4(4) . . ?
C8 O1 Mn1 133.7(3) . . ?
C8 O2 Mn1 144.2(3) . 4_646 ?
C9 O3 Mn1 91.7(2) . 7_656 ?
C9 O4 Mn1 91.5(2) . 7_656 ?
Mn1 O5 H5A 109.5 . . ?
Mn1 O5 H5C 109.1 . . ?
H5A O5 H5C 109.5 . . ?
H6B O6 H6C 109.5 . . ?

loop_
_geom_bond_atom_site_label_1
_geom_bond_atom_site_label_2
_geom_bond_distance
_geom_bond_site_symmetry_2
_geom_bond_publ_flag
C1 C6 1.374(6) . ?
C1 C2 1.378(6) . ?
C1 C8 1.507(6) . ?
C2 C3 1.394(6) . ?
C2 H2 0.9300 . ?
C3 C4 1.386(6) . ?
C3 C9 1.478(6) . ?
C4 C5 1.372(6) . ?
C4 H4 0.9300 . ?
C5 C6 1.389(7) . ?
C5 C7 1.494(5) . ?
C6 H6 0.9300 . ?
C7 C5 1.494(5) 2_756 ?
C7 H7A 0.9700 . ?
C8 O2 1.229(5) . ?
C8 O1 1.260(5) . ?
C9 O3 1.259(5) . ?
C9 O4 1.264(5) . ?
C9 Mn1 2.599(4) 7_656 ?
C10 C11 1.319(6) . ?
C10 N1 1.374(6) . ?
C10 H10 0.9300 . ?
C11 N2 1.360(6) . ?
C11 H11 0.9300 . ?
C12 N1 1.317(6) . ?
C12 N2 1.345(5) . ?
C12 H12 0.9300 . ?
C13 N2 1.465(5) . ?
C13 C13 1.4795(11) 5_777 ?
C13 H13A 0.9700 . ?
C13 H13B 0.9700 . ?
Mn1 O2 2.088(3) 4_656 ?
Mn1 N1 2.165(4) . ?
Mn1 O5 2.230(3) . ?
Mn1 O1 2.234(3) . ?
Mn1 O3 2.237(3) 7_656 ?
Mn1 O4 2.238(3) 7_656 ?
Mn1 C9 2.599(4) 7_656 ?
O2 Mn1 2.088(3) 4_646 ?
O3 Mn1 2.237(3) 7_656 ?
O4 Mn1 2.238(3) 7_656 ?
O5 H5A 0.8499 . ?
O5 H5C 0.8499 . ?
O6 H6B 0.8500 . ?
O6 H6C 0.8500 . ?

loop_
_geom_hbond_atom_site_label_D
_geom_hbond_atom_site_label_H
_geom_hbond_atom_site_label_A
_geom_hbond_distance_DH
_geom_hbond_distance_HA
_geom_hbond_distance_DA
_geom_hbond_angle_DHA
_geom_hbond_site_symmetry_A
O5 H5A O3 0.85 1.91 2.750(4) 169.5 1_565
O5 H5C O6 0.85 2.23 2.910(8) 136.4 4_656
